data_9009973
loop_
_publ_author_name
'Rouse, R. C.'
'Dunn, P. J.'

_publ_section_title
;The structure of thorisokite, a naturally occurring member of the bismuth
 oxyhalide group
;
_journal_name_full 'Journal of Solid State Chemistry'
_journal_page_first 389
_journal_page_last 395
_journal_paper_doi 10.1016/0022-4596(85)90204-X
_journal_volume 57
_journal_year 1985
_chemical_formula_sum 'As0.2 Cl H0.5 O2 Pb1.5 Sb0.3'
_chemical_name_mineral Thorikosite
_space_group_IT_number 139
_symmetry_space_group_name_Hall '-I 4 2'
_symmetry_space_group_name_H-M 'I 4/m m m'
_cell_angle_alpha 90
_cell_angle_beta 90
_cell_angle_gamma 90
_cell_formula_units_Z 2
_cell_length_a 3.919
_cell_length_b 3.919
_cell_length_c 12.854
_cell_volume 197.419
_database_code_amcsd 0013547
_exptl_crystal_density_diffrn 7.238
_cod_original_formula_sum '(Pb1.5 Sb.3 As.2) O2 Cl H.5'
_cod_database_code 9009973

loop_
_space_group_symop_operation_xyz
x,y,z
1/2+x,1/2+y,1/2+z
-y,-x,z
1/2-y,1/2-x,1/2+z
y,x,-z
1/2+y,1/2+x,1/2-z
y,-x,-z
1/2+y,1/2-x,1/2-z
-y,x,z
1/2-y,1/2+x,1/2+z
x,-y,z
1/2+x,1/2-y,1/2+z
-x,y,-z
1/2-x,1/2+y,1/2-z
x,y,-z
1/2+x,1/2+y,1/2-z
-x,-y,z
1/2-x,1/2-y,1/2+z
y,x,z
1/2+y,1/2+x,1/2+z
-y,-x,-z
1/2-y,1/2-x,1/2-z
-y,x,-z
1/2-y,1/2+x,1/2-z
y,-x,z
1/2+y,1/2-x,1/2+z
-x,y,z
1/2-x,1/2+y,1/2+z
x,-y,-z
1/2+x,1/2-y,1/2-z
-x,-y,-z
1/2-x,1/2-y,1/2-z

loop_
_atom_site_aniso_label
_atom_site_aniso_U_11
_atom_site_aniso_U_22
_atom_site_aniso_U_33
_atom_site_aniso_U_12
_atom_site_aniso_U_13
_atom_site_aniso_U_23
Pb 0.03346 0.03346 0.04353 0.00000 0.00000 0.00000
Sb 0.03346 0.03346 0.04353 0.00000 0.00000 0.00000
As 0.03346 0.03346 0.04353 0.00000 0.00000 0.00000
O 0.07003 0.07003 0.02511 0.00000 0.00000 0.00000
O-H 0.07003 0.07003 0.02511 0.00000 0.00000 0.00000
Cl 0.03890 0.03890 0.11719 0.00000 0.00000 0.00000

loop_
_atom_site_label
_atom_site_fract_x
_atom_site_fract_y
_atom_site_fract_z
_atom_site_occupancy
_atom_site_U_iso_or_equiv
_atom_site_type_symbol
_atom_site_attached_hydrogens
Pb 0.00000 0.00000 0.14750 0.75000 0.03673 Pb 0
Sb 0.00000 0.00000 0.14750 0.15000 0.03673 Sb 0
As 0.00000 0.00000 0.14750 0.10000 0.03673 As 0
O 0.00000 0.50000 0.25000 0.75000 0.05573 O 0
O-H 0.00000 0.50000 0.25000 0.25000 0.05573 O 1
Cl 0.00000 0.00000 0.50000 1.00000 0.06586 Cl 0

loop_
_cod_changelog_entry_id
_cod_changelog_entry_author
_cod_changelog_entry_date
_cod_changelog_entry_text
1
;cod-tools version 3.8.0
Id: cif_guess_AMCSD_atom_types 9574 2023-05-10 09:00:05Z saulius
;
2023-05-10T18:52:17+03:00
;Derived atom types and hydrogen counts
from atom names that follow the AMCSD naming convention
(Wat == water, O-H == hydroxyl).
;
2
;cod-tools version 3.10.1
Id: cif_fix_AMCSD_aniso_labels 10200 2024-08-01 14:09:44Z saulius
;
2024-08-02T12:21:26+03:00
;Changed the following '_atom_site_aniso_label' values:
'OH' -> 'O-H'
;

loop_
_cod_related_entry_id
_cod_related_entry_database
_cod_related_entry_code
1 AMCSD 0013547
